data_4107073
loop_
_publ_author_name
'Patrick J. Donoghue'
'Jacqui Tehranchi'
'Christopher J. Cramer'
'Ritimukta Sarangi'
'Edward I. Solomon'
'William B. Tolman'

_publ_section_title
;
 Rapid C-H Bond Activation by a Monocopper(III)-Hydroxide Complex
;
_journal_name_full 'Journal of the American Chemical Society'
_journal_page_first 17602
_journal_page_last 17605
_journal_paper_doi 10.1021/ja207882h
_journal_volume 133
_journal_year 2011
_chemical_formula_moiety 'C33 H40 Cu N4 O2, 2(C7 H8),(C5 H6)'
_chemical_formula_sum 'C52 H62 Cu N4 O2'
_chemical_formula_weight 680.36
_chemical_name_common 11012
_chemical_name_systematic (CupyN2ipr2)(CH3CN)
_space_group_IT_number 13
_symmetry_cell_setting monoclinic
_symmetry_space_group_name_Hall '-P 2yac'
_symmetry_space_group_name_H-M 'P 1 2/n 1'
_atom_sites_solution_hydrogens geom
_atom_sites_solution_primary direct
_atom_sites_solution_secondary difmap
_audit_creation_method SHELXL-97
_cell_angle_alpha 90.00
_cell_angle_beta 92.899(5)
_cell_angle_gamma 90.00
_cell_formula_units_Z 8
_cell_length_a 14.646(5)
_cell_length_b 15.530(5)
_cell_length_c 38.561(12)
_cell_measurement_reflns_used 3973
_cell_measurement_temperature 123(2)
_cell_measurement_theta_max 25.58
_cell_measurement_theta_min 2.44
_cell_volume 8760(5)
_computing_cell_refinement 'SMART, Bruker'
_computing_data_collection 'SMART, Bruker'
_computing_data_reduction 'SAINT, Bruker'
_computing_molecular_graphics 'SHELXTL, Bruker'
_computing_publication_material 'SHELXTL, Bruker'
_computing_structure_refinement 'SHELXL-97 (Sheldrick, 1997)'
_computing_structure_solution 'SHELXS-97 (Sheldrick, 1990)'
_diffrn_ambient_temperature 123(2)
_diffrn_measured_fraction_theta_full 0.992
_diffrn_measured_fraction_theta_max 0.992
_diffrn_measurement_device_type 'Bruker SMART Platform, CCD'
_diffrn_measurement_method 'area detector, omega scans per phi'
_diffrn_radiation_monochromator graphite
_diffrn_radiation_source 'fine-focus sealed tube'
_diffrn_radiation_type MoK\a
_diffrn_radiation_wavelength 0.71073
_diffrn_reflns_av_R_equivalents 0.0679
_diffrn_reflns_av_sigmaI/netI 0.0651
_diffrn_reflns_limit_h_max 19
_diffrn_reflns_limit_h_min -18
_diffrn_reflns_limit_k_max 20
_diffrn_reflns_limit_k_min -20
_diffrn_reflns_limit_l_max 49
_diffrn_reflns_limit_l_min -49
_diffrn_reflns_number 100554
_diffrn_reflns_theta_full 27.53
_diffrn_reflns_theta_max 27.53
_diffrn_reflns_theta_min 1.31
_exptl_absorpt_coefficient_mu 0.531
_exptl_absorpt_correction_T_max 0.9488
_exptl_absorpt_correction_T_min 0.8787
_exptl_absorpt_correction_type multi-scan
_exptl_absorpt_process_details 'SADABS, R. Blessing, 1995'
_exptl_crystal_colour red
_exptl_crystal_density_diffrn 1.032
_exptl_crystal_description block
_exptl_crystal_F_000 2888
_exptl_crystal_size_max 0.25
_exptl_crystal_size_mid 0.25
_exptl_crystal_size_min 0.10
_refine_diff_density_max 0.891
_refine_diff_density_min -1.913
_refine_diff_density_rms 0.087
_refine_ls_extinction_method none
_refine_ls_goodness_of_fit_ref 1.109
_refine_ls_hydrogen_treatment constr
_refine_ls_matrix_type full
_refine_ls_number_parameters 909
_refine_ls_number_reflns 20033
_refine_ls_number_restraints 0
_refine_ls_restrained_S_all 1.109
_refine_ls_R_factor_all 0.1083
_refine_ls_R_factor_gt 0.0734
_refine_ls_shift/su_max 0.080
_refine_ls_shift/su_mean 0.003
_refine_ls_structure_factor_coef Fsqd
_refine_ls_weighting_details 'calc w=1/[\s^2^(Fo^2^)+(0.1070P)^2^+6.7803P] where P=(Fo^2^+2Fc^2^)/3'
_refine_ls_weighting_scheme calc
_refine_ls_wR_factor_gt 0.2043
_refine_ls_wR_factor_ref 0.2174
_reflns_number_gt 12549
_reflns_number_total 20033
_reflns_threshold_expression >2sigma(I)
_cod_data_source_file ja207882h_si_003_3.cif
_cod_data_source_block (CupyN2ipr2)(CH3CN)
_cod_database_code 4107073

loop_
_symmetry_equiv_pos_as_xyz
'x, y, z'
'-x+1/2, y, -z+1/2'
'-x, -y, -z'
'x-1/2, -y, z-1/2'

loop_
_atom_site_label
_atom_site_type_symbol
_atom_site_fract_x
_atom_site_fract_y
_atom_site_fract_z
_atom_site_U_iso_or_equiv
_atom_site_adp_type
_atom_site_occupancy
_atom_site_symmetry_multiplicity
_atom_site_calc_flag
_atom_site_refinement_flags
_atom_site_disorder_assembly
_atom_site_disorder_group
Cu1 Cu 0.20655(3) 0.08480(3) 0.647401(11) 0.02139(12) Uani 1 1 d . . .
N1 N 0.12618(18) 0.17937(18) 0.65473(7) 0.0201(6) Uani 1 1 d . . .
C1 C 0.0360(2) 0.1654(2) 0.65329(9) 0.0238(8) Uani 1 1 d . . .
C2 C -0.0235(2) 0.2328(2) 0.65792(9) 0.0271(8) Uani 1 1 d . . .
H2A H -0.0877 0.2235 0.6572 0.033 Uiso 1 1 calc R . .
C3 C 0.0125(2) 0.3145(3) 0.66361(10) 0.0312(9) Uani 1 1 d . . .
H3A H -0.0272 0.3620 0.6666 0.037 Uiso 1 1 calc R . .
C4 C 0.1071(3) 0.3270(2) 0.66488(10) 0.0308(9) Uani 1 1 d . . .
H4A H 0.1324 0.3826 0.6689 0.037 Uiso 1 1 calc R . .
C5 C 0.1630(2) 0.2566(2) 0.66015(9) 0.0226(7) Uani 1 1 d . . .
C6 C 0.0131(2) 0.0716(2) 0.64545(9) 0.0248(8) Uani 1 1 d . . .
O1 O -0.06681(17) 0.04666(18) 0.64379(8) 0.0347(6) Uani 1 1 d . . .
N2 N 0.0887(2) 0.02477(19) 0.64066(8) 0.0254(7) Uani 1 1 d . . .
C7 C 0.0794(2) -0.0638(2) 0.63074(10) 0.0272(8) Uani 1 1 d . . .
C8 C 0.0760(3) -0.1284(3) 0.65591(11) 0.0355(9) Uani 1 1 d . . .
C9 C 0.0729(3) -0.2125(3) 0.64506(13) 0.0453(11) Uani 1 1 d . . .
H9A H 0.0704 -0.2565 0.6621 0.054 Uiso 1 1 calc R . .
C10 C 0.0731(4) -0.2363(3) 0.61112(14) 0.0534(13) Uani 1 1 d . . .
H10A H 0.0708 -0.2953 0.6047 0.064 Uiso 1 1 calc R . .
C11 C 0.0767(3) -0.1733(3) 0.58635(13) 0.0512(12) Uani 1 1 d . . .
H11A H 0.0777 -0.1892 0.5626 0.061 Uiso 1 1 calc R . .
C12 C 0.0791(3) -0.0848(3) 0.59544(11) 0.0359(9) Uani 1 1 d . . .
C13 C 0.0759(3) -0.1053(3) 0.69409(11) 0.0430(11) Uani 1 1 d . . .
H13A H 0.0962 -0.0440 0.6964 0.052 Uiso 1 1 calc R . .
C14 C -0.0195(4) -0.1108(4) 0.70715(14) 0.0630(15) Uani 1 1 d . . .
H14A H -0.0593 -0.0696 0.6944 0.094 Uiso 1 1 calc R . .
H14B H -0.0177 -0.0970 0.7320 0.094 Uiso 1 1 calc R . .
H14C H -0.0433 -0.1692 0.7035 0.094 Uiso 1 1 calc R . .
C15 C 0.1428(4) -0.1601(4) 0.71681(14) 0.0648(15) Uani 1 1 d . . .
H15A H 0.2049 -0.1528 0.7089 0.097 Uiso 1 1 calc R . .
H15B H 0.1253 -0.2209 0.7149 0.097 Uiso 1 1 calc R . .
H15C H 0.1410 -0.1416 0.7411 0.097 Uiso 1 1 calc R . .
C16 C 0.0789(3) -0.0157(3) 0.56763(12) 0.0470(11) Uani 1 1 d . . .
H16A H 0.0950 0.0401 0.5793 0.056 Uiso 1 1 calc R . .
C17 C 0.1494(4) -0.0324(5) 0.54062(15) 0.081(2) Uani 1 1 d . . .
H17A H 0.2093 -0.0429 0.5524 0.121 Uiso 1 1 calc R . .
H17B H 0.1532 0.0180 0.5254 0.121 Uiso 1 1 calc R . .
H17C H 0.1311 -0.0829 0.5267 0.121 Uiso 1 1 calc R . .
C18 C -0.0153(4) -0.0058(4) 0.55014(14) 0.0674(16) Uani 1 1 d . . .
H18A H -0.0167 0.0457 0.5355 0.101 Uiso 1 1 calc R . .
H18B H -0.0606 -0.0002 0.5678 0.101 Uiso 1 1 calc R . .
H18C H -0.0295 -0.0566 0.5358 0.101 Uiso 1 1 calc R . .
C19 C 0.2655(2) 0.2551(2) 0.66035(9) 0.0224(7) Uani 1 1 d . . .
O2 O 0.30942(17) 0.32260(16) 0.66466(8) 0.0331(6) Uani 1 1 d . . .
N3 N 0.29790(18) 0.17629(17) 0.65527(8) 0.0210(6) Uani 1 1 d . . .
C20 C 0.3952(2) 0.1646(2) 0.65678(10) 0.0253(8) Uani 1 1 d . . .
C21 C 0.4416(2) 0.1627(2) 0.62599(10) 0.0251(8) Uani 1 1 d . . .
C22 C 0.5371(2) 0.1511(2) 0.62856(11) 0.0291(8) Uani 1 1 d . . .
H22A H 0.5705 0.1510 0.6081 0.035 Uiso 1 1 calc R . .
C23 C 0.5827(2) 0.1399(2) 0.66044(11) 0.0301(9) Uani 1 1 d . . .
H23A H 0.6470 0.1314 0.6616 0.036 Uiso 1 1 calc R . .
C24 C 0.5365(3) 0.1408(2) 0.69027(11) 0.0319(9) Uani 1 1 d . . .
H24A H 0.5693 0.1323 0.7119 0.038 Uiso 1 1 calc R . .
C25 C 0.4420(2) 0.1540(2) 0.68980(9) 0.0256(8) Uani 1 1 d . B .
C26 C 0.3922(3) 0.1778(3) 0.59084(10) 0.0327(9) Uani 1 1 d . . .
H26A H 0.3250 0.1738 0.5940 0.039 Uiso 1 1 calc R . .
C27 C 0.4175(3) 0.1099(3) 0.56416(12) 0.0479(12) Uani 1 1 d . . .
H27A H 0.4046 0.0523 0.5731 0.072 Uiso 1 1 calc R . .
H27B H 0.4826 0.1145 0.5599 0.072 Uiso 1 1 calc R . .
H27C H 0.3813 0.1193 0.5424 0.072 Uiso 1 1 calc R . .
C28 C 0.4129(3) 0.2676(3) 0.57789(12) 0.0462(11) Uani 1 1 d . . .
H28A H 0.3879 0.3103 0.5935 0.069 Uiso 1 1 calc R . .
H28B H 0.3849 0.2752 0.5545 0.069 Uiso 1 1 calc R . .
H28C H 0.4792 0.2753 0.5773 0.069 Uiso 1 1 calc R . .
C29 C 0.3924(3) 0.1580(3) 0.72294(11) 0.0420(11) Uani 1 1 d . . .
H29A H 0.3253 0.1595 0.7166 0.050 Uiso 1 1 calc R A 1
C30 C 0.4103(10) 0.0814(8) 0.7462(3) 0.055(3) Uani 0.63(3) 1 d P B 1
H30A H 0.4754 0.0792 0.7534 0.083 Uiso 0.63(3) 1 calc PR B 1
H30B H 0.3931 0.0285 0.7336 0.083 Uiso 0.63(3) 1 calc PR B 1
H30C H 0.3740 0.0865 0.7668 0.083 Uiso 0.63(3) 1 calc PR B 1
C31 C 0.4174(12) 0.2430(8) 0.7434(4) 0.062(4) Uani 0.63(3) 1 d P B 1
H31A H 0.4041 0.2929 0.7284 0.093 Uiso 0.63(3) 1 calc PR B 1
H31B H 0.4826 0.2425 0.7505 0.093 Uiso 0.63(3) 1 calc PR B 1
H31C H 0.3812 0.2467 0.7640 0.093 Uiso 0.63(3) 1 calc PR B 1
C30' C 0.366(2) 0.0582(14) 0.7324(8) 0.091(9) Uani 0.37(3) 1 d P B 2
H30D H 0.3072 0.0433 0.7207 0.136 Uiso 0.37(3) 1 calc PR B 2
H30E H 0.3620 0.0524 0.7575 0.136 Uiso 0.37(3) 1 calc PR B 2
H30F H 0.4136 0.0194 0.7244 0.136 Uiso 0.37(3) 1 calc PR B 2
C31' C 0.4383(14) 0.206(3) 0.7504(6) 0.082(11) Uani 0.37(3) 1 d P B 2
H31D H 0.4976 0.2259 0.7429 0.123 Uiso 0.37(3) 1 calc PR B 2
H31E H 0.4477 0.1692 0.7709 0.123 Uiso 0.37(3) 1 calc PR B 2
H31F H 0.4010 0.2558 0.7563 0.123 Uiso 0.37(3) 1 calc PR B 2
N4 N 0.2846(2) -0.0154(2) 0.63812(10) 0.0346(8) Uani 1 1 d . . .
C32 C 0.3094(3) -0.0799(3) 0.62915(13) 0.0415(11) Uani 1 1 d . . .
C33 C 0.3401(4) -0.1621(3) 0.61673(19) 0.081(2) Uani 1 1 d . . .
H33A H 0.2918 -0.1880 0.6016 0.122 Uiso 1 1 calc R . .
H33B H 0.3543 -0.2002 0.6365 0.122 Uiso 1 1 calc R . .
H33C H 0.3950 -0.1538 0.6036 0.122 Uiso 1 1 calc R . .
Cu2 Cu 0.70667(3) 0.61297(3) 0.644786(11) 0.02198(12) Uani 1 1 d . . .
N5 N 0.62534(19) 0.51877(19) 0.65002(7) 0.0219(6) Uani 1 1 d . . .
C34 C 0.6603(2) 0.4422(2) 0.65824(9) 0.0226(7) Uani 1 1 d . . .
C35 C 0.6053(2) 0.3713(2) 0.66286(10) 0.0261(8) Uani 1 1 d . . .
H35A H 0.6303 0.3164 0.6685 0.031 Uiso 1 1 calc R . .
C36 C 0.5107(3) 0.3844(3) 0.65875(10) 0.0292(8) Uani 1 1 d . . .
H36A H 0.4702 0.3374 0.6617 0.035 Uiso 1 1 calc R . .
C37 C 0.4756(2) 0.4650(3) 0.65049(10) 0.0292(8) Uani 1 1 d . . .
H37A H 0.4114 0.4738 0.6480 0.035 Uiso 1 1 calc R . .
C38 C 0.5360(2) 0.5331(2) 0.64591(9) 0.0224(7) Uani 1 1 d . . .
C39 C 0.7643(2) 0.4434(2) 0.66104(9) 0.0230(7) Uani 1 1 d . . .
O3 O 0.80750(17) 0.37589(16) 0.66588(8) 0.0327(6) Uani 1 1 d . . .
N6 N 0.79735(19) 0.52436(19) 0.65757(8) 0.0224(6) Uani 1 1 d . . .
C40 C 0.8944(2) 0.5344(2) 0.65848(9) 0.0218(7) Uani 1 1 d . . .
C41 C 0.9385(2) 0.5364(2) 0.62712(10) 0.0285(8) Uani 1 1 d . . .
C42 C 1.0330(2) 0.5461(2) 0.62836(11) 0.0306(9) Uani 1 1 d . . .
H42A H 1.0642 0.5474 0.6074 0.037 Uiso 1 1 calc R . .
C43 C 1.0825(3) 0.5541(3) 0.65993(11) 0.0344(9) Uani 1 1 d . . .
H43A H 1.1471 0.5604 0.6604 0.041 Uiso 1 1 calc R . .
C44 C 1.0377(2) 0.5530(3) 0.69070(11) 0.0324(9) Uani 1 1 d . . .
H44A H 1.0719 0.5593 0.7122 0.039 Uiso 1 1 calc R . .
C45 C 0.9438(3) 0.5427(2) 0.69064(10) 0.0291(8) Uani 1 1 d . D .
C46 C 0.8857(3) 0.5261(3) 0.59245(10) 0.0328(9) Uani 1 1 d . . .
H46A H 0.8200 0.5375 0.5966 0.039 Uiso 1 1 calc R . .
C47 C 0.8919(4) 0.4333(3) 0.57911(13) 0.0557(13) Uani 1 1 d . . .
H47A H 0.8695 0.3937 0.5965 0.084 Uiso 1 1 calc R . .
H47B H 0.9557 0.4196 0.5749 0.084 Uiso 1 1 calc R . .
H47C H 0.8545 0.4275 0.5574 0.084 Uiso 1 1 calc R . .
C48 C 0.9141(3) 0.5897(3) 0.56542(11) 0.0444(11) Uani 1 1 d . . .
H48A H 0.9170 0.6476 0.5755 0.067 Uiso 1 1 calc R . .
H48B H 0.8692 0.5891 0.5457 0.067 Uiso 1 1 calc R . .
H48C H 0.9743 0.5738 0.5575 0.067 Uiso 1 1 calc R . .
C49 C 0.8948(3) 0.5408(3) 0.72421(11) 0.0380(10) Uani 1 1 d . . .
H49A H 0.8275 0.5346 0.7190 0.046 Uiso 1 1 calc R C 1
C50 C 0.9128(12) 0.6178(10) 0.7474(4) 0.081(6) Uani 0.488(18) 1 d P D 1
H50A H 0.8890 0.6698 0.7357 0.121 Uiso 0.488(18) 1 calc PR D 1
H50B H 0.9788 0.6239 0.7523 0.121 Uiso 0.488(18) 1 calc PR D 1
H50C H 0.8824 0.6096 0.7692 0.121 Uiso 0.488(18) 1 calc PR D 1
C51 C 0.9341(12) 0.4553(14) 0.7463(3) 0.071(5) Uani 0.488(18) 1 d P D 1
H51A H 0.9195 0.4029 0.7330 0.107 Uiso 0.488(18) 1 calc PR D 1
H51B H 0.9053 0.4526 0.7687 0.107 Uiso 0.488(18) 1 calc PR D 1
H51C H 1.0005 0.4601 0.7503 0.107 Uiso 0.488(18) 1 calc PR D 1
C50' C 0.8554(11) 0.6374(6) 0.7300(3) 0.056(4) Uani 0.512(18) 1 d P D 2
H50D H 0.8064 0.6495 0.7124 0.085 Uiso 0.512(18) 1 calc PR D 2
H50E H 0.9048 0.6794 0.7279 0.085 Uiso 0.512(18) 1 calc PR D 2
H50F H 0.8313 0.6416 0.7532 0.085 Uiso 0.512(18) 1 calc PR D 2
C51' C 0.9481(9) 0.5101(11) 0.7550(3) 0.055(4) Uani 0.512(18) 1 d P D 2
H51D H 1.0010 0.5478 0.7595 0.083 Uiso 0.512(18) 1 calc PR D 2
H51E H 0.9691 0.4512 0.7510 0.083 Uiso 0.512(18) 1 calc PR D 2
H51F H 0.9097 0.5108 0.7751 0.083 Uiso 0.512(18) 1 calc PR D 2
C52 C 0.5130(2) 0.6248(2) 0.63575(9) 0.0262(8) Uani 1 1 d . . .
O4 O 0.43326(18) 0.64856(18) 0.63161(8) 0.0388(7) Uani 1 1 d . . .
N7 N 0.5900(2) 0.67142(19) 0.63280(8) 0.0259(7) Uani 1 1 d . . .
C53 C 0.5818(3) 0.7598(2) 0.62230(10) 0.0294(8) Uani 1 1 d . . .
C54 C 0.5834(3) 0.8244(3) 0.64821(11) 0.0357(10) Uani 1 1 d . . .
C55 C 0.5802(3) 0.9110(3) 0.63751(13) 0.0477(12) Uani 1 1 d . . .
H55A H 0.5818 0.9556 0.6544 0.057 Uiso 1 1 calc R . .
C56 C 0.5748(4) 0.9314(3) 0.60308(15) 0.0566(14) Uani 1 1 d . . .
H56A H 0.5715 0.9902 0.5962 0.068 Uiso 1 1 calc R . .
C57 C 0.5740(4) 0.8670(3) 0.57775(14) 0.0556(14) Uani 1 1 d . . .
H57A H 0.5721 0.8822 0.5539 0.067 Uiso 1 1 calc R . .
C58 C 0.5762(3) 0.7799(3) 0.58744(11) 0.0410(10) Uani 1 1 d . . .
C59 C 0.5873(4) 0.8004(3) 0.68618(12) 0.0485(12) Uani 1 1 d . . .
H59A H 0.6114 0.7403 0.6879 0.058 Uiso 1 1 calc R . .
C60 C 0.6531(4) 0.8574(4) 0.70843(14) 0.0658(16) Uani 1 1 d . . .
H60A H 0.7139 0.8559 0.6989 0.099 Uiso 1 1 calc R . .
H60B H 0.6571 0.8358 0.7323 0.099 Uiso 1 1 calc R . .
H60C H 0.6304 0.9167 0.7082 0.099 Uiso 1 1 calc R . .
C61 C 0.4939(4) 0.7993(5) 0.70053(15) 0.0766(19) Uani 1 1 d . . .
H61A H 0.4534 0.7622 0.6861 0.115 Uiso 1 1 calc R . .
H61B H 0.4691 0.8579 0.7005 0.115 Uiso 1 1 calc R . .
H61C H 0.4981 0.7771 0.7243 0.115 Uiso 1 1 calc R . .
C62 C 0.5789(4) 0.7111(3) 0.55943(12) 0.0561(14) Uani 1 1 d . . .
H62A H 0.5563 0.6564 0.5697 0.067 Uiso 1 1 calc R . .
C63 C 0.5199(5) 0.7292(4) 0.52786(16) 0.088(2) Uani 1 1 d . . .
H63A H 0.4576 0.7418 0.5345 0.133 Uiso 1 1 calc R . .
H63B H 0.5190 0.6789 0.5125 0.133 Uiso 1 1 calc R . .
H63C H 0.5441 0.7790 0.5157 0.133 Uiso 1 1 calc R . .
C64 C 0.6781(5) 0.6947(6) 0.5492(2) 0.126(4) Uani 1 1 d . . .
H64A H 0.6798 0.6432 0.5345 0.189 Uiso 1 1 calc R . .
H64B H 0.7176 0.6860 0.5702 0.189 Uiso 1 1 calc R . .
H64C H 0.6999 0.7445 0.5363 0.189 Uiso 1 1 calc R . .
N8 N 0.7853(2) 0.7129(2) 0.63860(10) 0.0362(8) Uani 1 1 d . . .
C65 C 0.8101(3) 0.7797(3) 0.63002(11) 0.0348(9) Uani 1 1 d . . .
C66 C 0.8383(3) 0.8641(3) 0.61829(15) 0.0568(14) Uani 1 1 d . . .
H66A H 0.8854 0.8575 0.6013 0.085 Uiso 1 1 calc R . .
H66B H 0.8631 0.8975 0.6382 0.085 Uiso 1 1 calc R . .
H66C H 0.7855 0.8943 0.6075 0.085 Uiso 1 1 calc R . .
C67 C 0.7706(4) 0.4205(4) 0.44207(16) 0.0619(15) Uani 1 1 d . . .
C68 C 0.8328(4) 0.4693(4) 0.46581(14) 0.0612(15) Uani 1 1 d . . .
H68A H 0.8589 0.4435 0.4863 0.073 Uiso 1 1 calc R . .
C69 C 0.8515(4) 0.5498(5) 0.45794(16) 0.0698(17) Uani 1 1 d . . .
H69A H 0.8893 0.5824 0.4738 0.084 Uiso 1 1 calc R . .
C70 C 0.8182(4) 0.5889(4) 0.42754(18) 0.0745(18) Uani 1 1 d . . .
H70A H 0.8338 0.6467 0.4224 0.089 Uiso 1 1 calc R . .
C71 C 0.7618(3) 0.5416(4) 0.40482(15) 0.0534(13) Uani 1 1 d . . .
H71A H 0.7392 0.5666 0.3836 0.064 Uiso 1 1 calc R . .
C72 C 0.7390(3) 0.4605(4) 0.41272(14) 0.0579(14) Uani 1 1 d . . .
H72A H 0.6989 0.4298 0.3970 0.069 Uiso 1 1 calc R . .
C73 C 0.7456(7) 0.3344(5) 0.4531(2) 0.123(3) Uani 1 1 d . . .
H73A H 0.6797 0.3260 0.4490 0.185 Uiso 1 1 calc R . .
H73B H 0.7618 0.3276 0.4780 0.185 Uiso 1 1 calc R . .
H73C H 0.7787 0.2915 0.4399 0.185 Uiso 1 1 calc R . .
C74 C 0.6819(3) 0.1320(4) 0.53956(14) 0.0588(14) Uani 1 1 d . . .
C75 C 0.6623(3) 0.2195(4) 0.54352(15) 0.0613(15) Uani 1 1 d . . .
H75A H 0.6257 0.2488 0.5262 0.074 Uiso 1 1 calc R . .
C76 C 0.6966(4) 0.2643(4) 0.57310(15) 0.0601(14) Uani 1 1 d . . .
H76A H 0.6834 0.3237 0.5758 0.072 Uiso 1 1 calc R . .
C77 C 0.7497(3) 0.2214(4) 0.59829(15) 0.0590(14) Uani 1 1 d . . .
H77A H 0.7728 0.2508 0.6185 0.071 Uiso 1 1 calc R . .
C78 C 0.7683(3) 0.1363(4) 0.59371(14) 0.0556(14) Uani 1 1 d . . .
H78A H 0.8061 0.1072 0.6107 0.067 Uiso 1 1 calc R . .
C79 C 0.7337(3) 0.0907(4) 0.56494(16) 0.0610(15) Uani 1 1 d . . .
H79A H 0.7461 0.0309 0.5629 0.073 Uiso 1 1 calc R . .
C80 C 0.6418(4) 0.0837(5) 0.50824(18) 0.094(2) Uani 1 1 d . . .
H80A H 0.6700 0.1042 0.4873 0.141 Uiso 1 1 calc R . .
H80B H 0.5757 0.0935 0.5060 0.141 Uiso 1 1 calc R . .
H80C H 0.6538 0.0219 0.5112 0.141 Uiso 1 1 calc R . .

loop_
_atom_site_aniso_label
_atom_site_aniso_U_11
_atom_site_aniso_U_22
_atom_site_aniso_U_33
_atom_site_aniso_U_23
_atom_site_aniso_U_13
_atom_site_aniso_U_12
Cu1 0.0156(2) 0.0176(2) 0.0307(2) 0.00169(17) -0.00185(16) 0.00049(16)
N1 0.0150(14) 0.0170(14) 0.0281(15) 0.0036(12) -0.0021(11) -0.0015(11)
C1 0.0188(17) 0.028(2) 0.0245(18) 0.0012(14) -0.0023(14) 0.0023(14)
C2 0.0198(17) 0.030(2) 0.031(2) 0.0083(16) -0.0014(15) 0.0026(15)
C3 0.0208(18) 0.032(2) 0.041(2) 0.0003(17) 0.0009(16) 0.0138(16)
C4 0.0252(19) 0.024(2) 0.043(2) 0.0067(17) -0.0024(16) 0.0025(15)
C5 0.0178(17) 0.0204(18) 0.0293(19) 0.0059(14) -0.0027(14) 0.0035(14)
C6 0.0194(17) 0.027(2) 0.0276(19) 0.0036(15) -0.0013(14) -0.0051(14)
O1 0.0201(13) 0.0338(16) 0.0496(17) 0.0033(13) -0.0020(12) -0.0060(11)
N2 0.0211(15) 0.0200(15) 0.0347(17) 0.0042(13) -0.0024(13) 0.0008(12)
C7 0.0181(17) 0.0237(19) 0.039(2) -0.0031(16) -0.0033(15) -0.0018(14)
C8 0.037(2) 0.023(2) 0.047(2) 0.0009(17) 0.0014(19) -0.0001(17)
C9 0.049(3) 0.022(2) 0.065(3) 0.000(2) 0.001(2) -0.0125(19)
C10 0.067(3) 0.032(3) 0.060(3) -0.012(2) -0.009(3) -0.009(2)
C11 0.062(3) 0.051(3) 0.040(3) -0.016(2) -0.010(2) -0.006(2)
C12 0.037(2) 0.033(2) 0.036(2) 0.0004(18) -0.0069(18) -0.0045(18)
C13 0.058(3) 0.029(2) 0.041(2) 0.0121(18) -0.004(2) -0.005(2)
C14 0.066(4) 0.074(4) 0.050(3) 0.019(3) 0.008(3) 0.015(3)
C15 0.062(3) 0.075(4) 0.056(3) 0.015(3) -0.011(3) 0.017(3)
C16 0.055(3) 0.051(3) 0.035(2) 0.005(2) -0.001(2) 0.002(2)
C17 0.078(4) 0.113(6) 0.053(4) 0.035(4) 0.011(3) 0.012(4)
C18 0.075(4) 0.080(4) 0.047(3) 0.017(3) 0.006(3) 0.022(3)
C19 0.0174(16) 0.0207(18) 0.0291(19) 0.0031(14) 0.0001(14) -0.0044(14)
O2 0.0234(13) 0.0188(13) 0.0567(18) -0.0009(12) -0.0009(12) 0.0020(11)
N3 0.0165(14) 0.0124(14) 0.0335(16) 0.0022(12) -0.0029(12) 0.0024(11)
C20 0.0182(17) 0.0192(18) 0.038(2) 0.0003(15) -0.0025(15) -0.0021(14)
C21 0.0228(18) 0.0173(17) 0.035(2) -0.0064(15) -0.0007(15) 0.0028(14)
C22 0.0193(18) 0.0234(19) 0.045(2) -0.0079(16) 0.0049(16) 0.0004(14)
C23 0.0139(17) 0.0190(19) 0.056(3) -0.0040(17) -0.0075(16) 0.0075(14)
C24 0.027(2) 0.027(2) 0.040(2) 0.0037(17) -0.0088(17) 0.0012(16)
C25 0.0250(18) 0.0206(18) 0.031(2) 0.0054(15) -0.0032(15) 0.0009(14)
C26 0.028(2) 0.039(2) 0.032(2) -0.0044(17) 0.0026(16) 0.0050(17)
C27 0.054(3) 0.054(3) 0.034(2) -0.013(2) -0.004(2) 0.001(2)
C28 0.057(3) 0.035(2) 0.045(3) 0.004(2) -0.008(2) 0.014(2)
C29 0.037(2) 0.058(3) 0.031(2) 0.012(2) -0.0026(18) 0.005(2)
C30 0.072(7) 0.047(6) 0.045(6) 0.019(4) -0.003(5) -0.001(5)
C31 0.095(10) 0.048(6) 0.044(7) -0.001(4) 0.005(6) 0.026(6)
C30' 0.12(2) 0.089(15) 0.065(16) 0.014(12) 0.032(14) -0.038(15)
C31' 0.034(10) 0.18(3) 0.030(9) -0.036(15) 0.008(7) -0.036(14)
N4 0.0219(16) 0.0232(18) 0.058(2) -0.0052(16) -0.0019(15) 0.0005(14)
C32 0.022(2) 0.031(2) 0.070(3) -0.004(2) -0.008(2) 0.0044(17)
C33 0.054(3) 0.039(3) 0.147(6) -0.041(3) -0.029(4) 0.025(3)
Cu2 0.0171(2) 0.0163(2) 0.0323(3) -0.00331(17) -0.00091(17) 0.00060(16)
N5 0.0177(14) 0.0230(16) 0.0249(15) -0.0055(12) -0.0010(11) -0.0026(12)
C34 0.0185(17) 0.0244(18) 0.0247(18) -0.0006(14) 0.0013(13) 0.0025(14)
C35 0.0231(18) 0.0175(18) 0.037(2) -0.0034(15) -0.0009(15) -0.0026(14)
C36 0.0236(19) 0.028(2) 0.036(2) -0.0029(16) 0.0004(16) -0.0023(15)
C37 0.0154(17) 0.040(2) 0.032(2) -0.0043(17) -0.0010(14) -0.0023(16)
C38 0.0167(16) 0.0218(18) 0.0285(19) -0.0080(14) -0.0018(14) 0.0067(14)
C39 0.0175(17) 0.0224(18) 0.0286(19) -0.0043(14) -0.0027(14) -0.0015(14)
O3 0.0169(13) 0.0210(14) 0.0598(18) -0.0009(12) -0.0022(12) 0.0055(10)
N6 0.0148(14) 0.0236(16) 0.0287(16) -0.0017(12) 0.0005(11) 0.0003(12)
C40 0.0158(16) 0.0164(17) 0.0329(19) -0.0020(14) -0.0025(14) -0.0007(13)
C41 0.0153(17) 0.030(2) 0.040(2) -0.0042(16) -0.0016(15) 0.0019(15)
C42 0.0193(18) 0.030(2) 0.042(2) 0.0000(17) 0.0046(16) -0.0031(15)
C43 0.0208(19) 0.028(2) 0.054(3) -0.0012(18) -0.0027(18) 0.0066(16)
C44 0.0202(18) 0.029(2) 0.046(2) -0.0046(17) -0.0144(17) -0.0008(15)
C45 0.0264(19) 0.0238(19) 0.037(2) -0.0025(16) -0.0039(16) -0.0013(15)
C46 0.0229(19) 0.042(2) 0.033(2) -0.0104(18) 0.0015(16) -0.0018(17)
C47 0.060(3) 0.055(3) 0.051(3) -0.017(2) -0.002(2) -0.015(3)
C48 0.048(3) 0.048(3) 0.036(2) -0.006(2) 0.000(2) -0.004(2)
C49 0.030(2) 0.048(3) 0.036(2) -0.0059(19) -0.0018(17) -0.0054(19)
C50 0.082(11) 0.094(11) 0.066(10) -0.036(8) 0.020(8) 0.030(9)
C51 0.070(10) 0.110(15) 0.035(7) 0.015(8) 0.004(6) 0.030(10)
C50' 0.093(11) 0.038(6) 0.039(6) -0.010(4) 0.017(6) 0.003(6)
C51' 0.059(7) 0.072(10) 0.034(6) 0.012(6) -0.009(5) -0.015(7)
C52 0.0229(18) 0.027(2) 0.0274(19) -0.0093(15) -0.0066(14) 0.0041(15)
O4 0.0230(14) 0.0344(16) 0.0579(19) -0.0082(14) -0.0090(13) 0.0101(12)
N7 0.0241(16) 0.0187(15) 0.0343(17) -0.0015(13) -0.0046(13) 0.0063(12)
C53 0.031(2) 0.0199(19) 0.036(2) -0.0082(15) -0.0092(16) 0.0053(15)
C54 0.037(2) 0.027(2) 0.042(2) -0.0131(18) -0.0090(18) 0.0074(17)
C55 0.064(3) 0.023(2) 0.055(3) -0.013(2) -0.014(2) 0.005(2)
C56 0.068(4) 0.020(2) 0.080(4) -0.003(2) -0.015(3) 0.010(2)
C57 0.082(4) 0.030(2) 0.054(3) 0.009(2) -0.017(3) 0.004(2)
C58 0.051(3) 0.030(2) 0.040(2) -0.0012(18) -0.010(2) 0.010(2)
C59 0.062(3) 0.039(3) 0.043(3) -0.018(2) -0.007(2) 0.006(2)
C60 0.071(4) 0.076(4) 0.049(3) -0.023(3) -0.016(3) -0.004(3)
C61 0.078(4) 0.101(5) 0.050(3) -0.022(3) -0.002(3) -0.008(4)
C62 0.093(4) 0.037(3) 0.036(3) -0.002(2) -0.014(3) 0.015(3)
C63 0.135(6) 0.056(4) 0.069(4) -0.019(3) -0.051(4) 0.026(4)
C64 0.099(6) 0.159(9) 0.122(7) -0.096(6) 0.013(5) 0.014(6)
N8 0.0241(17) 0.0260(19) 0.058(2) -0.0009(16) -0.0047(15) -0.0012(14)
C65 0.0213(19) 0.029(2) 0.052(3) 0.0035(19) -0.0105(17) -0.0044(16)
C66 0.043(3) 0.034(3) 0.092(4) 0.016(3) -0.009(3) -0.016(2)
C67 0.057(3) 0.055(3) 0.075(4) -0.002(3) 0.024(3) 0.012(3)
C68 0.068(4) 0.072(4) 0.045(3) -0.005(3) 0.010(3) 0.006(3)
C69 0.058(4) 0.089(5) 0.063(4) -0.019(3) 0.006(3) -0.017(3)
C70 0.071(4) 0.056(4) 0.099(5) 0.007(3) 0.020(4) -0.003(3)
C71 0.036(3) 0.060(3) 0.065(3) 0.007(3) 0.005(2) 0.003(2)
C72 0.038(3) 0.079(4) 0.056(3) -0.007(3) 0.005(2) 0.008(3)
C73 0.152(9) 0.076(6) 0.145(8) -0.031(5) 0.038(6) -0.002(5)
C74 0.033(3) 0.090(4) 0.053(3) -0.007(3) 0.002(2) 0.005(3)
C75 0.040(3) 0.081(4) 0.062(3) 0.027(3) -0.002(2) -0.003(3)
C76 0.054(3) 0.047(3) 0.078(4) 0.012(3) -0.003(3) -0.003(3)
C77 0.036(3) 0.073(4) 0.067(3) 0.004(3) -0.013(2) -0.014(3)
C78 0.027(2) 0.073(4) 0.065(3) 0.016(3) -0.006(2) 0.003(2)
C79 0.035(3) 0.060(3) 0.089(4) 0.010(3) 0.015(3) 0.019(2)
C80 0.065(4) 0.136(7) 0.082(5) -0.041(5) 0.003(3) 0.021(4)

loop_
_atom_type_symbol
_atom_type_description
_atom_type_scat_dispersion_real
_atom_type_scat_dispersion_imag
_atom_type_scat_source
C C 0.0033 0.0016 'International Tables Vol C Tables 4.2.6.8 and 6.1.1.4'
H H 0.0000 0.0000 'International Tables Vol C Tables 4.2.6.8 and 6.1.1.4'
N N 0.0061 0.0033 'International Tables Vol C Tables 4.2.6.8 and 6.1.1.4'
O O 0.0106 0.0060 'International Tables Vol C Tables 4.2.6.8 and 6.1.1.4'
Cu Cu 0.3201 1.2651 'International Tables Vol C Tables 4.2.6.8 and 6.1.1.4'

loop_
_geom_angle_atom_site_label_1
_geom_angle_atom_site_label_2
_geom_angle_atom_site_label_3
_geom_angle
N1 Cu1 N3 80.87(12)
N1 Cu1 N2 80.84(12)
N3 Cu1 N2 161.65(12)
N1 Cu1 N4 177.01(13)
N3 Cu1 N4 101.63(13)
N2 Cu1 N4 96.61(13)
C5 N1 C1 123.1(3)
C5 N1 Cu1 117.9(2)
C1 N1 Cu1 118.9(2)
N1 C1 C2 120.0(3)
N1 C1 C6 111.8(3)
C2 C1 C6 128.2(3)
C1 C2 C3 118.5(3)
C1 C2 H2A 120.8
C3 C2 H2A 120.8
C2 C3 C4 120.0(3)
C2 C3 H3A 120.0
C4 C3 H3A 120.0
C5 C4 C3 118.6(4)
C5 C4 H4A 120.7
C3 C4 H4A 120.7
N1 C5 C4 119.7(3)
N1 C5 C19 112.7(3)
C4 C5 C19 127.6(3)
O1 C6 N2 127.6(4)
O1 C6 C1 120.7(3)
N2 C6 C1 111.7(3)
C6 N2 C7 119.2(3)
C6 N2 Cu1 116.6(2)
C7 N2 Cu1 124.1(2)
C8 C7 C12 120.6(4)
C8 C7 N2 120.7(3)
C12 C7 N2 118.6(3)
C9 C8 C7 118.3(4)
C9 C8 C13 121.4(4)
C7 C8 C13 120.4(4)
C10 C9 C8 123.4(4)
C10 C9 H9A 118.3
C8 C9 H9A 118.3
C9 C10 C11 118.7(4)
C9 C10 H10A 120.7
C11 C10 H10A 120.7
C10 C11 C12 121.4(4)
C10 C11 H11A 119.3
C12 C11 H11A 119.3
C7 C12 C11 117.7(4)
C7 C12 C16 121.5(4)
C11 C12 C16 120.7(4)
C14 C13 C8 110.9(4)
C14 C13 C15 110.6(4)
C8 C13 C15 113.0(4)
C14 C13 H13A 107.4
C8 C13 H13A 107.4
C15 C13 H13A 107.4
C13 C14 H14A 109.5
C13 C14 H14B 109.5
H14A C14 H14B 109.5
C13 C14 H14C 109.5
H14A C14 H14C 109.5
H14B C14 H14C 109.5
C13 C15 H15A 109.5
C13 C15 H15B 109.5
H15A C15 H15B 109.5
C13 C15 H15C 109.5
H15A C15 H15C 109.5
H15B C15 H15C 109.5
C18 C16 C12 110.8(4)
C18 C16 C17 110.3(4)
C12 C16 C17 112.7(4)
C18 C16 H16A 107.6
C12 C16 H16A 107.6
C17 C16 H16A 107.6
C16 C17 H17A 109.5
C16 C17 H17B 109.5
H17A C17 H17B 109.5
C16 C17 H17C 109.5
H17A C17 H17C 109.5
H17B C17 H17C 109.5
C16 C18 H18A 109.5
C16 C18 H18B 109.5
H18A C18 H18B 109.5
C16 C18 H18C 109.5
H18A C18 H18C 109.5
H18B C18 H18C 109.5
O2 C19 N3 127.8(3)
O2 C19 C5 120.1(3)
N3 C19 C5 112.1(3)
C19 N3 C20 118.1(3)
C19 N3 Cu1 116.3(2)
C20 N3 Cu1 125.6(2)
C21 C20 C25 121.6(3)
C21 C20 N3 119.5(3)
C25 C20 N3 118.8(3)
C20 C21 C22 117.8(3)
C20 C21 C26 121.6(3)
C22 C21 C26 120.5(3)
C23 C22 C21 120.9(4)
C23 C22 H22A 119.6
C21 C22 H22A 119.6
C24 C23 C22 120.7(3)
C24 C23 H23A 119.6
C22 C23 H23A 119.6
C23 C24 C25 121.6(4)
C23 C24 H24A 119.2
C25 C24 H24A 119.2
C24 C25 C20 117.3(3)
C24 C25 C29 121.0(3)
C20 C25 C29 121.6(3)
C28 C26 C21 109.9(3)
C28 C26 C27 110.7(4)
C21 C26 C27 111.9(3)
C28 C26 H26A 108.1
C21 C26 H26A 108.1
C27 C26 H26A 108.1
C26 C27 H27A 109.5
C26 C27 H27B 109.5
H27A C27 H27B 109.5
C26 C27 H27C 109.5
H27A C27 H27C 109.5
H27B C27 H27C 109.5
C26 C28 H28A 109.5
C26 C28 H28B 109.5
H28A C28 H28B 109.5
C26 C28 H28C 109.5
H28A C28 H28C 109.5
H28B C28 H28C 109.5
C31' C29 C25 114.9(9)
C31' C29 C30 84.8(15)
C25 C29 C30 113.4(5)
C31' C29 C31 26.4(16)
C25 C29 C31 110.5(7)
C30 C29 C31 109.6(7)
C31' C29 C30' 115.7(14)
C25 C29 C30' 106.1(9)
C30 C29 C30' 32.6(10)
C31 C29 C30' 137.2(11)
C31' C29 H29A 125.9
C25 C29 H29A 107.7
C30 C29 H29A 107.7
C31 C29 H29A 107.7
C30' C29 H29A 80.7
C29 C30 H30A 109.5
C29 C30 H30B 109.5
C29 C30 H30C 109.5
C29 C31 H31A 109.5
C29 C31 H31B 109.5
C29 C31 H31C 109.5
C29 C30' H30D 109.5
C29 C30' H30E 109.5
H30D C30' H30E 109.5
C29 C30' H30F 109.5
H30D C30' H30F 109.5
H30E C30' H30F 109.5
C29 C31' H31D 109.5
C29 C31' H31E 109.5
H31D C31' H31E 109.5
C29 C31' H31F 109.4
H31D C31' H31F 109.5
H31E C31' H31F 109.5
C32 N4 Cu1 162.8(3)
N4 C32 C33 178.4(6)
C32 C33 H33A 109.5
C32 C33 H33B 109.5
H33A C33 H33B 109.5
C32 C33 H33C 109.5
H33A C33 H33C 109.5
H33B C33 H33C 109.5
N5 Cu2 N8 177.31(13)
N5 Cu2 N6 81.57(12)
N8 Cu2 N6 101.10(13)
N5 Cu2 N7 80.74(13)
N8 Cu2 N7 96.59(13)
N6 Cu2 N7 162.28(13)
C34 N5 C38 123.0(3)
C34 N5 Cu2 118.6(2)
C38 N5 Cu2 118.4(2)
N5 C34 C35 121.6(3)
N5 C34 C39 112.2(3)
C35 C34 C39 126.1(3)
C34 C35 C36 116.8(3)
C34 C35 H35A 121.6
C36 C35 H35A 121.6
C37 C36 C35 120.7(4)
C37 C36 H36A 119.7
C35 C36 H36A 119.7
C36 C37 C38 119.0(3)
C36 C37 H37A 120.5
C38 C37 H37A 120.5
N5 C38 C37 119.0(3)
N5 C38 C52 113.2(3)
C37 C38 C52 127.9(3)
O3 C39 N6 128.3(3)
O3 C39 C34 120.2(3)
N6 C39 C34 111.4(3)
C39 N6 C40 117.3(3)
C39 N6 Cu2 115.8(2)
C40 N6 Cu2 126.2(2)
C41 C40 C45 121.2(3)
C41 C40 N6 118.9(3)
C45 C40 N6 119.9(3)
C42 C41 C40 118.3(3)
C42 C41 C46 120.2(3)
C40 C41 C46 121.4(3)
C43 C42 C41 120.9(4)
C43 C42 H42A 119.5
C41 C42 H42A 119.5
C44 C43 C42 120.0(4)
C44 C43 H43A 120.0
C42 C43 H43A 120.0
C45 C44 C43 120.9(4)
C45 C44 H44A 119.5
C43 C44 H44A 119.5
C44 C45 C40 118.6(4)
C44 C45 C49 121.0(4)
C40 C45 C49 120.4(3)
C48 C46 C41 113.2(3)
C48 C46 C47 111.1(4)
C41 C46 C47 111.0(4)
C48 C46 H46A 107.1
C41 C46 H46A 107.1
C47 C46 H46A 107.1
C46 C47 H47A 109.5
C46 C47 H47B 109.5
H47A C47 H47B 109.5
C46 C47 H47C 109.5
H47A C47 H47C 109.5
H47B C47 H47C 109.5
C46 C48 H48A 109.5
C46 C48 H48B 109.5
H48A C48 H48B 109.5
C46 C48 H48C 109.5
H48A C48 H48C 109.5
H48B C48 H48C 109.5
C51' C49 C50 73.0(8)
C51' C49 C45 116.3(7)
C50 C49 C45 114.6(7)
C51' C49 C50' 111.5(7)
C50 C49 C50' 40.6(6)
C45 C49 C50' 106.7(5)
C51' C49 C51 33.9(6)
C50 C49 C51 106.4(9)
C45 C49 C51 106.7(5)
C50' C49 C51 141.3(7)
C51' C49 H49A 127.5
C50 C49 H49A 109.7
C45 C49 H49A 109.7
C50' C49 H49A 76.4
C51 C49 H49A 109.7
C49 C50 H50A 109.5
C49 C50 H50B 109.5
C49 C50 H50C 109.5
C49 C51 H51A 109.5
C49 C51 H51B 109.5
C49 C51 H51C 109.5
C49 C50' H50D 109.5
C49 C50' H50E 109.5
H50D C50' H50E 109.5
C49 C50' H50F 109.5
H50D C50' H50F 109.5
H50E C50' H50F 109.5
C49 C51' H51D 109.5
C49 C51' H51E 109.5
H51D C51' H51E 109.5
C49 C51' H51F 109.5
H51D C51' H51F 109.5
H51E C51' H51F 109.5
O4 C52 N7 128.4(4)
O4 C52 C38 121.0(3)
N7 C52 C38 110.6(3)
C52 N7 C53 118.5(3)
C52 N7 Cu2 116.9(2)
C53 N7 Cu2 124.6(2)
C58 C53 C54 121.8(4)
C58 C53 N7 119.5(3)
C54 C53 N7 118.7(4)
C55 C54 C53 118.1(4)
C55 C54 C59 121.3(4)
C53 C54 C59 120.6(4)
C56 C55 C54 120.5(4)
C56 C55 H55A 119.8
C54 C55 H55A 119.8
C55 C56 C57 120.8(4)
C55 C56 H56A 119.6
C57 C56 H56A 119.6
C56 C57 C58 120.3(5)
C56 C57 H57A 119.8
C58 C57 H57A 119.8
C53 C58 C57 118.5(4)
C53 C58 C62 122.1(4)
C57 C58 C62 119.3(4)
C61 C59 C54 111.7(4)
C61 C59 C60 111.0(4)
C54 C59 C60 113.0(4)
C61 C59 H59A 106.9
C54 C59 H59A 106.9
C60 C59 H59A 106.9
C59 C60 H60A 109.5
C59 C60 H60B 109.5
H60A C60 H60B 109.5
C59 C60 H60C 109.5
H60A C60 H60C 109.5
H60B C60 H60C 109.5
C59 C61 H61A 109.5
C59 C61 H61B 109.5
H61A C61 H61B 109.5
C59 C61 H61C 109.5
H61A C61 H61C 109.5
H61B C61 H61C 109.5
C63 C62 C58 114.5(4)
C63 C62 C64 109.7(6)
C58 C62 C64 110.9(5)
C63 C62 H62A 107.1
C58 C62 H62A 107.2
C64 C62 H62A 107.2
C62 C63 H63A 109.5
C62 C63 H63B 109.5
H63A C63 H63B 109.5
C62 C63 H63C 109.5
H63A C63 H63C 109.5
H63B C63 H63C 109.5
C62 C64 H64A 109.5
C62 C64 H64B 109.5
H64A C64 H64B 109.5
C62 C64 H64C 109.5
H64A C64 H64C 109.5
H64B C64 H64C 109.5
C65 N8 Cu2 161.1(3)
N8 C65 C66 177.8(5)
C65 C66 H66A 109.5
C65 C66 H66B 109.5
H66A C66 H66B 109.5
C65 C66 H66C 109.5
H66A C66 H66C 109.5
H66B C66 H66C 109.5
C72 C67 C73 125.9(7)
C72 C67 C68 117.4(6)
C73 C67 C68 116.6(6)
C69 C68 C67 118.4(6)
C69 C68 H68A 120.8
C67 C68 H68A 120.8
C68 C69 C70 122.8(6)
C68 C69 H69A 118.6
C70 C69 H69A 118.6
C71 C70 C69 118.4(6)
C71 C70 H70A 120.8
C69 C70 H70A 120.8
C72 C71 C70 120.1(6)
C72 C71 H71A 119.9
C70 C71 H71A 119.9
C71 C72 C67 122.8(6)
C71 C72 H72A 118.6
C67 C72 H72A 118.6
C67 C73 H73A 109.5
C67 C73 H73B 109.5
H73A C73 H73B 109.5
C67 C73 H73C 109.5
H73A C73 H73C 109.5
H73B C73 H73C 109.5
C79 C74 C75 119.2(5)
C79 C74 C80 121.1(6)
C75 C74 C80 119.7(5)
C74 C75 C76 120.1(5)
C74 C75 H75A 119.9
C76 C75 H75A 119.9
C77 C76 C75 119.8(5)
C77 C76 H76A 120.1
C75 C76 H76A 120.1
C78 C77 C76 119.0(5)
C78 C77 H77A 120.5
C76 C77 H77A 120.5
C77 C78 C79 122.0(5)
C77 C78 H78A 119.0
C79 C78 H78A 119.0
C74 C79 C78 119.9(5)
C74 C79 H79A 120.0
C78 C79 H79A 120.0
C74 C80 H80A 109.5
C74 C80 H80B 109.5
H80A C80 H80B 109.5
C74 C80 H80C 109.5
H80A C80 H80C 109.5
H80B C80 H80C 109.5

loop_
_geom_bond_atom_site_label_1
_geom_bond_atom_site_label_2
_geom_bond_distance
Cu1 N1 1.912(3)
Cu1 N3 1.965(3)
Cu1 N2 1.968(3)
Cu1 N4 1.974(3)
N1 C5 1.327(4)
N1 C1 1.336(4)
C1 C2 1.380(5)
C1 C6 1.522(5)
C2 C3 1.387(5)
C2 H2A 0.9500
C3 C4 1.397(5)
C3 H3A 0.9500
C4 C5 1.385(5)
C4 H4A 0.9500
C5 C19 1.501(5)
C6 O1 1.232(4)
C6 N2 1.344(5)
N2 C7 1.432(5)
C7 C8 1.399(6)
C7 C12 1.400(6)
C8 C9 1.372(6)
C8 C13 1.515(6)
C9 C10 1.360(7)
C9 H9A 0.9500
C10 C11 1.370(7)
C10 H10A 0.9500
C11 C12 1.419(6)
C11 H11A 0.9500
C12 C16 1.517(6)
C13 C14 1.512(7)
C13 C15 1.539(6)
C13 H13A 1.0000
C14 H14A 0.9800
C14 H14B 0.9800
C14 H14C 0.9800
C15 H15A 0.9800
C15 H15B 0.9800
C15 H15C 0.9800
C16 C18 1.512(7)
C16 C17 1.525(7)
C16 H16A 1.0000
C17 H17A 0.9800
C17 H17B 0.9800
C17 H17C 0.9800
C18 H18A 0.9800
C18 H18B 0.9800
C18 H18C 0.9800
C19 O2 1.236(4)
C19 N3 1.331(4)
N3 C20 1.435(4)
C20 C21 1.398(5)
C20 C25 1.424(5)
C21 C22 1.408(5)
C21 C26 1.522(5)
C22 C23 1.380(5)
C22 H22A 0.9500
C23 C24 1.364(6)
C23 H23A 0.9500
C24 C25 1.399(5)
C24 H24A 0.9500
C25 C29 1.503(6)
C26 C28 1.517(6)
C26 C27 1.531(6)
C26 H26A 1.0000
C27 H27A 0.9800
C27 H27B 0.9800
C27 H27C 0.9800
C28 H28A 0.9800
C28 H28B 0.9800
C28 H28C 0.9800
C29 C31' 1.44(2)
C29 C30 1.506(10)
C29 C31 1.573(15)
C29 C30' 1.64(2)
C29 H29A 1.0000
C30 H30A 0.9800
C30 H30B 0.9800
C30 H30C 0.9800
C31 H31A 0.9800
C31 H31B 0.9800
C31 H31C 0.9800
C30' H30D 0.9800
C30' H30E 0.9800
C30' H30F 0.9800
C31' H31D 0.9800
C31' H31E 0.9800
C31' H31F 0.9800
N4 C32 1.127(5)
C32 C33 1.443(6)
C33 H33A 0.9800
C33 H33B 0.9800
C33 H33C 0.9800
Cu2 N5 1.904(3)
Cu2 N8 1.954(3)
Cu2 N6 1.958(3)
Cu2 N7 1.969(3)
N5 C34 1.327(4)
N5 C38 1.330(4)
C34 C35 1.380(5)
C34 C39 1.522(5)
C35 C36 1.401(5)
C35 H35A 0.9500
C36 C37 1.384(5)
C36 H36A 0.9500
C37 C38 1.396(5)
C37 H37A 0.9500
C38 C52 1.510(5)
C39 O3 1.234(4)
C39 N6 1.356(5)
N6 C40 1.428(4)
C40 C41 1.400(5)
C40 C45 1.410(5)
C41 C42 1.391(5)
C41 C46 1.518(5)
C42 C43 1.391(6)
C42 H42A 0.9500
C43 C44 1.385(6)
C43 H43A 0.9500
C44 C45 1.384(5)
C44 H44A 0.9500
C45 C49 1.512(6)
C46 C48 1.509(6)
C46 C47 1.534(6)
C46 H46A 1.0000
C47 H47A 0.9800
C47 H47B 0.9800
C47 H47C 0.9800
C48 H48A 0.9800
C48 H48B 0.9800
C48 H48C 0.9800
C49 C51' 1.467(12)
C49 C50 1.508(14)
C49 C50' 1.626(12)
C49 C51 1.666(16)
C49 H49A 1.0000
C50 H50A 0.9800
C50 H50B 0.9800
C50 H50C 0.9800
C51 H51A 0.9800
C51 H51B 0.9800
C51 H51C 0.9800
C50' H50D 0.9800
C50' H50E 0.9800
C50' H50F 0.9800
C51' H51D 0.9800
C51' H51E 0.9800
C51' H51F 0.9800
C52 O4 1.228(4)
C52 N7 1.350(5)
N7 C53 1.434(5)
C53 C58 1.378(6)
C53 C54 1.415(5)
C54 C55 1.408(6)
C54 C59 1.509(6)
C55 C56 1.363(7)
C55 H55A 0.9500
C56 C57 1.398(7)
C56 H56A 0.9500
C57 C58 1.403(6)
C57 H57A 0.9500
C58 C62 1.521(6)
C59 C61 1.501(8)
C59 C60 1.538(6)
C59 H59A 1.0000
C60 H60A 0.9800
C60 H60B 0.9800
C60 H60C 0.9800
C61 H61A 0.9800
C61 H61B 0.9800
C61 H61C 0.9800
C62 C63 1.484(7)
C62 C64 1.547(9)
C62 H62A 1.0000
C63 H63A 0.9800
C63 H63B 0.9800
C63 H63C 0.9800
C64 H64A 0.9800
C64 H64B 0.9800
C64 H64C 0.9800
N8 C65 1.153(5)
C65 C66 1.454(6)
C66 H66A 0.9800
C66 H66B 0.9800
C66 H66C 0.9800
C67 C72 1.352(8)
C67 C73 1.457(9)
C67 C68 1.469(8)
C68 C69 1.318(8)
C68 H68A 0.9500
C69 C70 1.386(9)
C69 H69A 0.9500
C70 C71 1.384(8)
C70 H70A 0.9500
C71 C72 1.342(8)
C71 H71A 0.9500
C72 H72A 0.9500
C73 H73A 0.9800
C73 H73B 0.9800
C73 H73C 0.9800
C74 C79 1.368(7)
C74 C75 1.398(8)
C74 C80 1.515(8)
C75 C76 1.407(8)
C75 H75A 0.9500
C76 C77 1.384(7)
C76 H76A 0.9500
C77 C78 1.363(8)
C77 H77A 0.9500
C78 C79 1.390(8)
C78 H78A 0.9500
C79 H79A 0.9500
C80 H80A 0.9800
C80 H80B 0.9800
C80 H80C 0.9800

loop_
_geom_torsion_atom_site_label_1
_geom_torsion_atom_site_label_2
_geom_torsion_atom_site_label_3
_geom_torsion_atom_site_label_4
_geom_torsion
N3 Cu1 N1 C5 1.9(3)
N2 Cu1 N1 C5 -176.6(3)
N4 Cu1 N1 C5 -145(3)
N3 Cu1 N1 C1 -179.8(3)
N2 Cu1 N1 C1 1.7(3)
N4 Cu1 N1 C1 33(3)
C5 N1 C1 C2 -0.7(5)
Cu1 N1 C1 C2 -178.9(3)
C5 N1 C1 C6 177.9(3)
Cu1 N1 C1 C6 -0.3(4)
N1 C1 C2 C3 0.7(5)
C6 C1 C2 C3 -177.6(4)
C1 C2 C3 C4 -0.6(6)
C2 C3 C4 C5 0.4(6)
C1 N1 C5 C4 0.5(5)
Cu1 N1 C5 C4 178.7(3)
C1 N1 C5 C19 -179.6(3)
Cu1 N1 C5 C19 -1.4(4)
C3 C4 C5 N1 -0.3(6)
C3 C4 C5 C19 179.8(3)
N1 C1 C6 O1 178.7(3)
C2 C1 C6 O1 -2.9(6)
N1 C1 C6 N2 -2.0(4)
C2 C1 C6 N2 176.5(4)
O1 C6 N2 C7 3.4(6)
C1 C6 N2 C7 -175.9(3)
O1 C6 N2 Cu1 -177.3(3)
C1 C6 N2 Cu1 3.4(4)
N1 Cu1 N2 C6 -2.9(3)
N3 Cu1 N2 C6 -7.5(6)
N4 Cu1 N2 C6 178.7(3)
N1 Cu1 N2 C7 176.3(3)
N3 Cu1 N2 C7 171.7(3)
N4 Cu1 N2 C7 -2.1(3)
C6 N2 C7 C8 -88.9(4)
Cu1 N2 C7 C8 91.9(4)
C6 N2 C7 C12 94.8(4)
Cu1 N2 C7 C12 -84.5(4)
C12 C7 C8 C9 0.4(6)
N2 C7 C8 C9 -175.9(4)
C12 C7 C8 C13 -179.7(4)
N2 C7 C8 C13 4.0(6)
C7 C8 C9 C10 0.1(7)
C13 C8 C9 C10 -179.8(5)
C8 C9 C10 C11 0.1(8)
C9 C10 C11 C12 -0.8(8)
C8 C7 C12 C11 -1.0(6)
N2 C7 C12 C11 175.3(4)
C8 C7 C12 C16 177.5(4)
N2 C7 C12 C16 -6.1(6)
C10 C11 C12 C7 1.3(7)
C10 C11 C12 C16 -177.3(5)
C9 C8 C13 C14 -78.8(6)
C7 C8 C13 C14 101.3(5)
C9 C8 C13 C15 46.0(6)
C7 C8 C13 C15 -133.9(4)
C7 C12 C16 C18 -103.2(5)
C11 C12 C16 C18 75.3(6)
C7 C12 C16 C17 132.6(5)
C11 C12 C16 C17 -48.8(6)
N1 C5 C19 O2 179.0(3)
C4 C5 C19 O2 -1.0(6)
N1 C5 C19 N3 -0.4(4)
C4 C5 C19 N3 179.5(4)
O2 C19 N3 C20 4.0(6)
C5 C19 N3 C20 -176.6(3)
O2 C19 N3 Cu1 -177.5(3)
C5 C19 N3 Cu1 2.0(4)
N1 Cu1 N3 C19 -2.1(3)
N2 Cu1 N3 C19 2.5(6)
N4 Cu1 N3 C19 176.2(3)
N1 Cu1 N3 C20 176.3(3)
N2 Cu1 N3 C20 -179(17)
N4 Cu1 N3 C20 -5.4(3)
C19 N3 C20 C21 -97.8(4)
Cu1 N3 C20 C21 83.8(4)
C19 N3 C20 C25 83.0(4)
Cu1 N3 C20 C25 -95.4(4)
C25 C20 C21 C22 -0.8(5)
N3 C20 C21 C22 180.0(3)
C25 C20 C21 C26 -177.4(3)
N3 C20 C21 C26 3.4(5)
C20 C21 C22 C23 1.5(5)
C26 C21 C22 C23 178.1(3)
C21 C22 C23 C24 -0.8(6)
C22 C23 C24 C25 -0.7(6)
C23 C24 C25 C20 1.3(6)
C23 C24 C25 C29 -177.8(4)
C21 C20 C25 C24 -0.6(5)
N3 C20 C25 C24 178.6(3)
C21 C20 C25 C29 178.6(4)
N3 C20 C25 C29 -2.2(5)
C20 C21 C26 C28 104.1(4)
C22 C21 C26 C28 -72.3(4)
C20 C21 C26 C27 -132.5(4)
C22 C21 C26 C27 51.1(5)
C24 C25 C29 C31' 42(2)
C20 C25 C29 C31' -137(2)
C24 C25 C29 C30 -53.2(9)
C20 C25 C29 C30 127.7(8)
C24 C25 C29 C31 70.3(7)
C20 C25 C29 C31 -108.8(7)
C24 C25 C29 C30' -87.1(16)
C20 C25 C29 C30' 93.8(15)
N1 Cu1 N4 C32 -13(4)
N3 Cu1 N4 C32 -159.6(13)
N2 Cu1 N4 C32 18.4(14)
Cu1 N4 C32 C33 52(22)
N8 Cu2 N5 C34 172(17)
N6 Cu2 N5 C34 -1.4(3)
N7 Cu2 N5 C34 177.6(3)
N8 Cu2 N5 C38 -9(3)
N6 Cu2 N5 C38 177.3(3)
N7 Cu2 N5 C38 -3.7(3)
C38 N5 C34 C35 0.5(5)
Cu2 N5 C34 C35 179.2(3)
C38 N5 C34 C39 179.5(3)
Cu2 N5 C34 C39 -1.8(4)
N5 C34 C35 C36 -0.6(5)
C39 C34 C35 C36 -179.4(3)
C34 C35 C36 C37 -0.1(5)
C35 C36 C37 C38 0.7(6)
C34 N5 C38 C37 0.2(5)
Cu2 N5 C38 C37 -178.5(3)
C34 N5 C38 C52 -178.6(3)
Cu2 N5 C38 C52 2.7(4)
C36 C37 C38 N5 -0.8(5)
C36 C37 C38 C52 177.8(3)
N5 C34 C39 O3 -174.4(3)
C35 C34 C39 O3 4.6(6)
N5 C34 C39 N6 5.5(4)
C35 C34 C39 N6 -175.5(3)
O3 C39 N6 C40 2.1(6)
C34 C39 N6 C40 -177.9(3)
O3 C39 N6 Cu2 173.1(3)
C34 C39 N6 Cu2 -6.8(4)
N5 Cu2 N6 C39 4.8(3)
N8 Cu2 N6 C39 -174.8(3)
N7 Cu2 N6 C39 1.7(6)
N5 Cu2 N6 C40 175.0(3)
N8 Cu2 N6 C40 -4.7(3)
N7 Cu2 N6 C40 171.8(4)
C39 N6 C40 C41 94.9(4)
Cu2 N6 C40 C41 -75.1(4)
C39 N6 C40 C45 -85.5(4)
Cu2 N6 C40 C45 104.4(4)
C45 C40 C41 C42 0.5(5)
N6 C40 C41 C42 -180.0(3)
C45 C40 C41 C46 179.1(3)
N6 C40 C41 C46 -1.4(5)
C40 C41 C42 C43 -0.3(6)
C46 C41 C42 C43 -178.9(4)
C41 C42 C43 C44 -0.4(6)
C42 C43 C44 C45 0.9(6)
C43 C44 C45 C40 -0.7(6)
C43 C44 C45 C49 179.6(4)
C41 C40 C45 C44 0.0(5)
N6 C40 C45 C44 -179.6(3)
C41 C40 C45 C49 179.7(4)
N6 C40 C45 C49 0.2(5)
C42 C41 C46 C48 -45.8(5)
C40 C41 C46 C48 135.6(4)
C42 C41 C46 C47 79.9(5)
C40 C41 C46 C47 -98.7(4)
C44 C45 C49 C51' -27.7(9)
C40 C45 C49 C51' 152.6(8)
C44 C45 C49 C50 54.6(10)
C40 C45 C49 C50 -125.1(9)
C44 C45 C49 C50' 97.4(7)
C40 C45 C49 C50' -82.4(7)
C44 C45 C49 C51 -62.8(10)
C40 C45 C49 C51 117.4(9)
N5 C38 C52 O4 -178.7(3)
C37 C38 C52 O4 2.7(6)
N5 C38 C52 N7 0.6(4)
C37 C38 C52 N7 -178.0(4)
O4 C52 N7 C53 -2.6(6)
C38 C52 N7 C53 178.2(3)
O4 C52 N7 Cu2 175.6(3)
C38 C52 N7 Cu2 -3.6(4)
N5 Cu2 N7 C52 4.0(3)
N8 Cu2 N7 C52 -176.2(3)
N6 Cu2 N7 C52 7.2(6)
N5 Cu2 N7 C53 -177.9(3)
N8 Cu2 N7 C53 1.9(3)
N6 Cu2 N7 C53 -174.7(4)
C52 N7 C53 C58 -87.0(5)
Cu2 N7 C53 C58 95.0(4)
C52 N7 C53 C54 95.6(4)
Cu2 N7 C53 C54 -82.5(4)
C58 C53 C54 C55 -0.8(6)
N7 C53 C54 C55 176.6(4)
C58 C53 C54 C59 178.5(4)
N7 C53 C54 C59 -4.1(6)
C53 C54 C55 C56 0.6(7)
C59 C54 C55 C56 -178.6(5)
C54 C55 C56 C57 -1.2(8)
C55 C56 C57 C58 1.9(9)
C54 C53 C58 C57 1.4(7)
N7 C53 C58 C57 -176.0(4)
C54 C53 C58 C62 177.1(4)
N7 C53 C58 C62 -0.3(7)
C56 C57 C58 C53 -1.9(8)
C56 C57 C58 C62 -177.7(5)
C55 C54 C59 C61 83.5(6)
C53 C54 C59 C61 -95.8(5)
C55 C54 C59 C60 -42.6(6)
C53 C54 C59 C60 138.1(4)
C53 C58 C62 C63 144.3(6)
C57 C58 C62 C63 -40.0(8)
C53 C58 C62 C64 -90.9(7)
C57 C58 C62 C64 84.7(7)
N5 Cu2 N8 C65 -12(4)
N6 Cu2 N8 C65 161.5(11)
N7 Cu2 N8 C65 -17.5(12)
Cu2 N8 C65 C66 -12(16)
C72 C67 C68 C69 2.5(8)
C73 C67 C68 C69 -175.0(6)
C67 C68 C69 C70 -2.9(9)
C68 C69 C70 C71 1.1(10)
C69 C70 C71 C72 1.3(9)
C70 C71 C72 C67 -1.6(8)
C73 C67 C72 C71 177.0(6)
C68 C67 C72 C71 -0.2(8)
C79 C74 C75 C76 0.8(8)
C80 C74 C75 C76 177.8(5)
C74 C75 C76 C77 -0.1(8)
C75 C76 C77 C78 0.5(8)
C76 C77 C78 C79 -1.6(8)
C75 C74 C79 C78 -1.8(8)
C80 C74 C79 C78 -178.8(5)
C77 C78 C79 C74 2.3(8)
